data_4085225
loop_
_publ_author_name
'M\"uller, Astrid L.'
'Bleith, Tim'
'Roth, Torsten'
'Wadepohl, Hubert'
'Gade, Lutz H.'

_publ_section_title
;
 Iridium Half-Sandwich Complexes with Di- and Tridentate
 Bis(pyridylimino)isoindolato Ligands: Stoichiometric and Catalytic
 Reactivity
;
_journal_issue 11
_journal_name_full Organometallics
_journal_page_first 2326
_journal_paper_doi 10.1021/om501138t
_journal_volume 34
_journal_year 2015
_chemical_formula_moiety 'C30 H31 Cl Ir N5'
_chemical_formula_sum 'C30 H31 Cl Ir N5'
_chemical_formula_weight 689.25
_space_group_crystal_system orthorhombic
_space_group_IT_number 61
_space_group_name_Hall '-P 2ac 2ab'
_space_group_name_H-M_alt 'P b c a'
_symmetry_cell_setting orthorhombic
_symmetry_Int_Tables_number 61
_symmetry_space_group_name_Hall '-P 2ac 2ab'
_symmetry_space_group_name_H-M 'P b c a'
_atom_sites_solution_hydrogens geom
_atom_sites_solution_primary iterative
_atom_sites_solution_secondary difmap
_audit_block_code ga_am13
_audit_creation_date
;
'Mon Mar 04 13:45:28 2013'
;
_audit_creation_method
;
Olex2 1.2
(compiled 2014.08.28 svn.r2986 for OlexSys, GUI svn.r4874)
;
_audit_update_record '15.10.2014 14:18:51 CEST UTC+02:00  encif 1.24'
_cell_angle_alpha 90
_cell_angle_beta 90
_cell_angle_gamma 90
_cell_formula_units_Z 8
_cell_length_a 8.42260(3)
_cell_length_b 23.97936(6)
_cell_length_c 26.69906(7)
_cell_measurement_reflns_used 149129
_cell_measurement_temperature 110(1)
_cell_measurement_theta_max 70.6760
_cell_measurement_theta_min 5.7930
_cell_volume 5392.37(3)
_computing_cell_refinement
;
CrysAlisPro, Agilent Technologies,
Version 1.171.36.28 (release 01-02-2013 CrysAlis171 .NET)
(compiled Feb  1 2013,16:14:44)
;
_computing_data_collection
;
CrysAlisPro, Agilent Technologies,
Version 1.171.36.28 (release 01-02-2013 CrysAlis171 .NET)
(compiled Feb  1 2013,16:14:44)
;
_computing_data_reduction
;
CrysAlisPro, Agilent Technologies,
Version 1.171.36.28 (release 01-02-2013 CrysAlis171 .NET)
(compiled Feb  1 2013,16:14:44)
;
_computing_molecular_graphics 'Olex2 (Dolomanov et al., 2009)'
_computing_publication_material 'encif (Wadepohl, 2009-14); encifer 1.4 (CCDC, 2011)'
_computing_structure_refinement 'ShelXL (Sheldrick, 2008)'
_computing_structure_solution 'SUPERFLIP (Palatinus, 2007-2009)'
_diffrn_ambient_temperature 110(1)
_diffrn_detector 'CCD plate'
_diffrn_detector_area_resol_mean 7.9621
_diffrn_detector_type 'Agilent EOS'
_diffrn_measured_fraction_theta_full 0.997
_diffrn_measured_fraction_theta_max 0.990
_diffrn_measurement_details
;
  1 omega  -52.00   44.00   1.0000    1.0000
omega____ theta____ kappa____ phi______ frames
    -        0.0000  -19.0000  -30.0000 96

  2 omega  -73.00   13.00   1.0000    4.0000
omega____ theta____ kappa____ phi______ frames
    -       -3.5000  -50.0000  120.0000 86

  3 omega  -27.00   38.00   1.0000    4.0000
omega____ theta____ kappa____ phi______ frames
    -       -3.5000   38.0000  -30.0000 65

  4 omega  -29.00   42.00   1.0000    4.0000
omega____ theta____ kappa____ phi______ frames
    -       -3.5000   38.0000 -150.0000 71

  5 omega  -38.00   68.00   1.0000    4.0000
omega____ theta____ kappa____ phi______ frames
    -       -3.5000   25.0000  120.0000 106

  6 omega  -12.00   13.00   1.0000    1.0000
omega____ theta____ kappa____ phi______ frames
    -       18.0000   79.0000   55.1330 25

  7 omega    2.00   35.00   1.0000    4.0000
omega____ theta____ kappa____ phi______ frames
    -       34.0000   80.0000   57.8926 33

  8 omega    3.00   28.00   1.0000    4.0000
omega____ theta____ kappa____ phi______ frames
    -       34.0000   79.0000  -98.7353 25

  9 omega    6.00   31.00   1.0000    4.0000
omega____ theta____ kappa____ phi______ frames
    -       38.0000   80.0000   13.9493 25

 10 omega    8.00   36.00   1.0000    4.0000
omega____ theta____ kappa____ phi______ frames
    -       38.0000   79.0000 -147.0513 28

 11 omega    7.00   32.00   1.0000    4.0000
omega____ theta____ kappa____ phi______ frames
    -       38.0000   78.0000  -51.0790 25

 12 omega   11.00   36.00   1.0000    4.0000
omega____ theta____ kappa____ phi______ frames
    -       42.0000   79.0000  143.0793 25

 13 omega   10.00   42.00   1.0000    4.0000
omega____ theta____ kappa____ phi______ frames
    -       42.0000   80.0000   81.7557 32

 14 omega   14.00   39.00   1.0000    4.0000
omega____ theta____ kappa____ phi______ frames
    -       46.0000   80.0000  -69.7783 25

 15 omega   17.00   44.00   1.0000    4.0000
omega____ theta____ kappa____ phi______ frames
    -       46.0000   78.0000 -116.5246 27

 16 omega   15.00   40.00   1.0000    4.0000
omega____ theta____ kappa____ phi______ frames
    -       46.0000   78.0000  -33.5305 25

 17 omega   25.00   62.00   1.0000    4.0000
omega____ theta____ kappa____ phi______ frames
    -       50.0000   77.0000  -48.7510 37

 18 omega   21.00   47.00   1.0000    4.0000
omega____ theta____ kappa____ phi______ frames
    -       50.0000   77.0000  -20.8472 26

 19 omega   18.00   43.00   1.0000    4.0000
omega____ theta____ kappa____ phi______ frames
    -       50.0000   80.0000 -102.0621 25

 20 omega   18.00   43.00   1.0000    4.0000
omega____ theta____ kappa____ phi______ frames
    -       50.0000   80.0000  172.8986 25

 21 omega   64.00   90.00   1.0000    4.0000
omega____ theta____ kappa____ phi______ frames
    -       50.0000   77.0000  -20.8472 26

 22 omega   19.00   45.00   1.0000    4.0000
omega____ theta____ kappa____ phi______ frames
    -       50.0000   80.0000  -13.9566 26

 23 omega   19.00   46.00   1.0000    4.0000
omega____ theta____ kappa____ phi______ frames
    -       50.0000   78.0000 -140.6287 27

 24 omega   19.00   44.00   1.0000    4.0000
omega____ theta____ kappa____ phi______ frames
    -       50.0000   78.0000 -159.1611 25

 25 omega   19.00   44.00   1.0000    4.0000
omega____ theta____ kappa____ phi______ frames
    -       50.0000   79.0000   11.0220 25

 26 omega   26.00   75.00   1.0000    4.0000
omega____ theta____ kappa____ phi______ frames
    -       54.0000  -57.0000 -150.0000 49

 27 omega   36.00   62.00   1.0000    4.0000
omega____ theta____ kappa____ phi______ frames
    -       58.0000   63.0000  -24.8465 26

 28 omega   30.00   56.00   1.0000    4.0000
omega____ theta____ kappa____ phi______ frames
    -       58.0000   74.0000   10.1146 26

 29 omega   84.00  110.00   1.0000    4.0000
omega____ theta____ kappa____ phi______ frames
    -       58.0000   76.0000 -139.0903 26

 30 omega   29.00   55.00   1.0000    4.0000
omega____ theta____ kappa____ phi______ frames
    -       58.0000   76.0000 -139.0903 26

 31 omega   30.00   56.00   1.0000    4.0000
omega____ theta____ kappa____ phi______ frames
    -       58.0000   76.0000  102.7296 26

 32 omega   28.00   53.00   1.0000    4.0000
omega____ theta____ kappa____ phi______ frames
    -       58.0000   77.0000  123.1021 25

 33 omega   88.00  114.00   1.0000    4.0000
omega____ theta____ kappa____ phi______ frames
    -       58.0000   77.0000   89.3117 26

 34 omega   28.00   54.00   1.0000    4.0000
omega____ theta____ kappa____ phi______ frames
    -       58.0000   77.0000   89.3117 26

 35 omega   31.00   57.00   1.0000    4.0000
omega____ theta____ kappa____ phi______ frames
    -       58.0000   77.0000   46.3777 26

 36 omega   29.00   55.00   1.0000    4.0000
omega____ theta____ kappa____ phi______ frames
    -       58.0000   77.0000   75.6090 26

 37 omega   41.00   67.00   1.0000    4.0000
omega____ theta____ kappa____ phi______ frames
    -       58.0000   77.0000  -78.5849 26

 38 omega   28.00   54.00   1.0000    4.0000
omega____ theta____ kappa____ phi______ frames
    -       58.0000   77.0000   39.9256 26

 39 omega   79.00  112.00   1.0000    4.0000
omega____ theta____ kappa____ phi______ frames
    -       58.0000   77.0000  144.9597 33

 40 omega   28.00   54.00   1.0000    4.0000
omega____ theta____ kappa____ phi______ frames
    -       58.0000   77.0000   67.7440 26

 41 omega   28.00   53.00   1.0000    4.0000
omega____ theta____ kappa____ phi______ frames
    -       58.0000   77.0000  144.9597 25

 42 omega   71.00   97.00   1.0000    4.0000
omega____ theta____ kappa____ phi______ frames
    -       58.0000   74.0000   10.1146 26

 43 omega   29.00   55.00   1.0000    4.0000
omega____ theta____ kappa____ phi______ frames
    -       58.0000   75.0000   25.0997 26

 44 omega   85.00  129.00   1.0000    4.0000
omega____ theta____ kappa____ phi______ frames
    -       62.0000   70.0000  173.4097 44

 45 omega   32.00   58.00   1.0000    4.0000
omega____ theta____ kappa____ phi______ frames
    -       62.0000   77.0000 -114.2880 26

 46 omega   38.00   64.00   1.0000    4.0000
omega____ theta____ kappa____ phi______ frames
    -       62.0000   71.0000  -28.6348 26

 47 omega   36.00   62.00   1.0000    4.0000
omega____ theta____ kappa____ phi______ frames
    -       62.0000   70.0000  173.4097 26

 48 omega   32.00   58.00   1.0000    4.0000
omega____ theta____ kappa____ phi______ frames
    -       62.0000   77.0000  -90.0758 26

 49 omega   37.00   63.00   1.0000    4.0000
omega____ theta____ kappa____ phi______ frames
    -       62.0000   72.0000  142.7450 26

 50 omega   34.00   60.00   1.0000    4.0000
omega____ theta____ kappa____ phi______ frames
    -       62.0000   75.0000  107.3426 26

 51 omega   40.00   66.00   1.0000    4.0000
omega____ theta____ kappa____ phi______ frames
    -       62.0000   67.0000  -33.2598 26

 52 omega   34.00   61.00   1.0000    4.0000
omega____ theta____ kappa____ phi______ frames
    -       62.0000   73.0000  -10.4845 27

 53 omega   40.00   66.00   1.0000    4.0000
omega____ theta____ kappa____ phi______ frames
    -       66.0000   70.0000  147.6852 26

 54 omega   71.00  115.00   1.0000    4.0000
omega____ theta____ kappa____ phi______ frames
    -       66.0000   70.0000   23.3498 44

 55 omega   41.00   67.00   1.0000    4.0000
omega____ theta____ kappa____ phi______ frames
    -       66.0000   70.0000   23.3498 26

 56 omega   37.00   69.00   1.0000    4.0000
omega____ theta____ kappa____ phi______ frames
    -       66.0000   76.0000   48.5956 32

 57 omega   48.00   73.00   1.0000    4.0000
omega____ theta____ kappa____ phi______ frames
    -       70.0000   70.0000  -34.3666 25

 58 omega   40.00   66.00   1.0000    4.0000
omega____ theta____ kappa____ phi______ frames
    -       70.0000   77.0000   -6.1794 26

 59 omega   79.00  138.00   1.0000    4.0000
omega____ theta____ kappa____ phi______ frames
    -       70.0000   75.0000 -114.2711 59

 60 omega   41.00   73.00   1.0000    4.0000
omega____ theta____ kappa____ phi______ frames
    -       70.0000   75.0000 -114.2711 32

 61 omega   -1.00  102.00   1.0000    4.0000
omega____ theta____ kappa____ phi______ frames
    -       70.0000  -80.0000   82.3151 103

 62 omega   41.00   66.00   1.0000    4.0000
omega____ theta____ kappa____ phi______ frames
    -       70.0000   77.0000  112.9590 25

 63 omega   40.00   79.00   1.0000    4.0000
omega____ theta____ kappa____ phi______ frames
    -       70.0000  -79.0000   -9.6217 39

 64 omega   42.00   86.00   1.0000    4.0000
omega____ theta____ kappa____ phi______ frames
    -       70.0000   73.0000   64.5402 44

 65 omega   69.00  100.00   1.0000    4.0000
omega____ theta____ kappa____ phi______ frames
    -       70.0000  -79.0000  153.3295 31

 66 omega   41.00   67.00   1.0000    4.0000
omega____ theta____ kappa____ phi______ frames
    -       70.0000   75.0000  164.9568 26

 67 omega   42.00   68.00   1.0000    4.0000
omega____ theta____ kappa____ phi______ frames
    -       70.0000   76.0000   80.4837 26

 68 omega   41.00   66.00   1.0000    4.0000
omega____ theta____ kappa____ phi______ frames
    -       70.0000   76.0000 -151.8130 25

 69 omega   47.00   72.00   1.0000    4.0000
omega____ theta____ kappa____ phi______ frames
    -       74.0000   71.0000  -65.8092 25

 70 omega  104.00  129.00   1.0000    4.0000
omega____ theta____ kappa____ phi______ frames
    -       74.0000   77.0000  170.1280 25

 71 omega   44.00   70.00   1.0000    4.0000
omega____ theta____ kappa____ phi______ frames
    -       74.0000   77.0000  170.1280 26

 72 omega   45.00   71.00   1.0000    4.0000
omega____ theta____ kappa____ phi______ frames
    -       74.0000   77.0000   -2.4393 26

 73 omega   46.00   73.00   1.0000    4.0000
omega____ theta____ kappa____ phi______ frames
    -       74.0000   73.0000   98.4336 27

 74 omega   51.00  140.00   1.0000    4.0000
omega____ theta____ kappa____ phi______ frames
    -       74.0000   64.0000  156.9047 89

 75 omega   60.00  142.00   1.0000    4.0000
omega____ theta____ kappa____ phi______ frames
    -       74.0000   65.0000   31.1515 82

 76 omega    4.00  105.00   1.0000    4.0000
omega____ theta____ kappa____ phi______ frames
    -       74.0000  -80.0000  -82.8965 101

 77 omega   52.00   86.00   1.0000    4.0000
omega____ theta____ kappa____ phi______ frames
    -       78.0000   76.0000   -6.5967 34

 78 omega   56.00   82.00   1.0000    4.0000
omega____ theta____ kappa____ phi______ frames
    -       78.0000   62.0000  141.6755 26

 79 omega   58.00   84.00   1.0000    4.0000
omega____ theta____ kappa____ phi______ frames
    -       78.0000   70.0000  152.4362 26

 80 omega   50.00   75.00   1.0000    4.0000
omega____ theta____ kappa____ phi______ frames
    -       78.0000   74.0000 -177.0838 25

 81 omega  120.00  145.00   1.0000    4.0000
omega____ theta____ kappa____ phi______ frames
    -       78.0000   61.0000 -101.6307 25

 82 omega   56.00  114.00   1.0000    4.0000
omega____ theta____ kappa____ phi______ frames
    -       78.0000   61.0000 -101.6307 58

 83 omega   51.00   80.00   1.0000    4.0000
omega____ theta____ kappa____ phi______ frames
    -       78.0000   71.0000  -50.9493 29

 84 omega   62.00   98.00   1.0000    4.0000
omega____ theta____ kappa____ phi______ frames
    -       78.0000   64.0000  -26.8656 36

 85 omega   51.00   77.00   1.0000    4.0000
omega____ theta____ kappa____ phi______ frames
    -       78.0000   71.0000 -159.9213 26

 86 omega   49.00  126.00   1.0000    4.0000
omega____ theta____ kappa____ phi______ frames
    -       78.0000   75.0000 -136.0544 77

 87 omega   60.00   86.00   1.0000    8.0000
omega____ theta____ kappa____ phi______ frames
    -       82.0000   66.0000  174.6579 26

 88 omega   60.00  124.00   1.0000    8.0000
omega____ theta____ kappa____ phi______ frames
    -       82.0000   62.0000  -62.8895 64

 89 omega   60.00  115.00   1.0000    8.0000
omega____ theta____ kappa____ phi______ frames
    -       82.0000   66.0000   83.2428 55

 90 omega   62.00  150.00   1.0000    8.0000
omega____ theta____ kappa____ phi______ frames
    -       82.0000   63.0000  127.5842 88

 91 omega   54.00   80.00   1.0000    8.0000
omega____ theta____ kappa____ phi______ frames
    -       82.0000   74.0000 -152.2451 26

 92 omega   62.00   88.00   1.0000    8.0000
omega____ theta____ kappa____ phi______ frames
    -       82.0000   60.0000   72.6770 26

 93 omega   66.00  127.00   1.0000    8.0000
omega____ theta____ kappa____ phi______ frames
    -       86.0000   60.0000  -10.2530 61

 94 omega   65.00   98.00   1.0000    8.0000
omega____ theta____ kappa____ phi______ frames
    -       86.0000   56.0000  -18.0793 33

 95 omega   59.00   84.00   1.0000    8.0000
omega____ theta____ kappa____ phi______ frames
    -       86.0000   71.0000  -59.9025 25

 96 omega   61.00  153.00   1.0000    8.0000
omega____ theta____ kappa____ phi______ frames
    -       86.0000   69.0000   98.2878 92

 97 omega   15.00  100.00   1.0000    8.0000
omega____ theta____ kappa____ phi______ frames
    -       86.0000  -80.0000 -167.4910 85

 98 omega   58.00   90.00   1.0000    8.0000
omega____ theta____ kappa____ phi______ frames
    -       86.0000   74.0000   39.9773 32

 99 omega   60.00   86.00   1.0000    8.0000
omega____ theta____ kappa____ phi______ frames
    -       86.0000   70.0000   61.8764 26

100 omega   70.00   96.00   1.0000    8.0000
omega____ theta____ kappa____ phi______ frames
    -       90.0000   52.0000  -90.0613 26

101 omega   61.00   87.00   1.0000    8.0000
omega____ theta____ kappa____ phi______ frames
    -       90.0000   76.0000 -162.7093 26

102 omega   63.00  160.00   1.0000    8.0000
omega____ theta____ kappa____ phi______ frames
    -       90.0000   76.0000  -64.9521 97

103 omega   62.00   88.00   1.0000    8.0000
omega____ theta____ kappa____ phi______ frames
    -       90.0000   74.0000  128.5413 26

104 omega   63.00   89.00   1.0000    8.0000
omega____ theta____ kappa____ phi______ frames
    -       90.0000   72.0000  173.7450 26

105 omega   62.00  119.00   1.0000    8.0000
omega____ theta____ kappa____ phi______ frames
    -       90.0000   74.0000   -3.9108 57

106 omega   64.00   90.00   1.0000    8.0000
omega____ theta____ kappa____ phi______ frames
    -       94.0000   77.0000  -92.5082 26

107 omega   58.00   84.00   1.0000    8.0000
omega____ theta____ kappa____ phi______ frames
    -       94.0000  -79.0000  -70.9651 26

108 omega  105.00  131.00   1.0000    8.0000
omega____ theta____ kappa____ phi______ frames
    -       98.0000   75.0000 -168.5672 26

109 omega   69.00   97.00   1.0000    8.0000
omega____ theta____ kappa____ phi______ frames
    -       98.0000   75.0000 -168.5672 28

110 omega   78.00  104.00   1.0000    8.0000
omega____ theta____ kappa____ phi______ frames
    -       98.0000   61.0000  -21.6752 26

111 omega   78.00  104.00   1.0000    8.0000
omega____ theta____ kappa____ phi______ frames
    -       98.0000   60.0000  162.7231 26

112 omega   70.00  160.00   1.0000    8.0000
omega____ theta____ kappa____ phi______ frames
    -       98.0000   74.0000   68.2674 90

113 omega   49.00   88.00   1.0000    8.0000
omega____ theta____ kappa____ phi______ frames
    -       98.0000  -80.0000  -29.4795 39

114 omega   37.00   98.00   1.0000    8.0000
omega____ theta____ kappa____ phi______ frames
    -      108.0000  -80.0000   76.5642 61

115 omega   78.00  178.00   1.0000    8.0000
omega____ theta____ kappa____ phi______ frames
    -      108.0000   77.0000   30.0000 100

116 omega   85.00  147.00   1.0000    8.0000
omega____ theta____ kappa____ phi______ frames
    -      108.0000   64.0000   90.0000 62

117 omega   78.00  177.00   1.0000    8.0000
omega____ theta____ kappa____ phi______ frames
    -      108.0000   77.0000  -90.0000 99

118 omega   83.00  108.00   1.0000    8.0000
omega____ theta____ kappa____ phi______ frames
    -      108.0000   38.0000   60.0000 25

119 omega   85.00  150.00   1.0000    8.0000
omega____ theta____ kappa____ phi______ frames
    -      108.0000   64.0000 -120.0000 65

120 omega   86.00  174.00   1.0000    8.0000
omega____ theta____ kappa____ phi______ frames
    -      108.0000   66.0000    2.4873 88

121 omega   80.00  105.00   1.0000    8.0000
omega____ theta____ kappa____ phi______ frames
    -      108.0000   74.0000 -162.8525 25

122 omega   82.00  171.00   1.0000    8.0000
omega____ theta____ kappa____ phi______ frames
    -      108.0000   70.0000  140.2643 89

123 omega   50.00  139.00   1.0000    8.0000
omega____ theta____ kappa____ phi______ frames
    -      108.0000  -80.0000  127.4472 89

124 omega   37.00  136.00   1.0000    8.0000
omega____ theta____ kappa____ phi______ frames
    -      108.0000  -79.0000  -74.6238 99

125 omega   78.00  159.00   1.0000    8.0000
omega____ theta____ kappa____ phi______ frames
    -      108.0000   77.0000 -150.0000 81

126 omega   80.00  106.00   1.0000    8.0000
omega____ theta____ kappa____ phi______ frames
    -      108.0000   77.0000  -30.0000 26

127 omega   81.00  177.00   1.0000    8.0000
omega____ theta____ kappa____ phi______ frames
    -      108.0000   72.0000  -48.2168 96

128 omega   66.00  100.00   1.0000    8.0000
omega____ theta____ kappa____ phi______ frames
    -      108.0000  -80.0000 -117.9720 34

129 omega   64.00   90.00   1.0000    8.0000
omega____ theta____ kappa____ phi______ frames
    -      108.0000  -80.0000 -125.4027 26

130 omega   68.00   94.00   1.0000    8.0000
omega____ theta____ kappa____ phi______ frames
    -      108.0000  -80.0000 -169.0269 26

131 omega   41.00   67.00   1.0000    8.0000
omega____ theta____ kappa____ phi______ frames
    -      108.0000  -80.0000 -169.0269 26

132 omega   85.00  111.00   1.0000    8.0000
omega____ theta____ kappa____ phi______ frames
    -      108.0000  -80.0000  176.6911 26

133 omega   39.00   65.00   1.0000    8.0000
omega____ theta____ kappa____ phi______ frames
    -      108.0000  -80.0000  176.6911 26

134 omega   88.00  143.00   1.0000    8.0000
omega____ theta____ kappa____ phi______ frames
    -      108.0000   64.0000  150.0000 55

135 omega   86.00  112.00   1.0000    8.0000
omega____ theta____ kappa____ phi______ frames
    -      108.0000   64.0000   60.0000 26

136 omega   86.00  174.00   1.0000    8.0000
omega____ theta____ kappa____ phi______ frames
    -      108.0000   64.0000  -30.0000 88

137 omega   86.00  111.00   1.0000    8.0000
omega____ theta____ kappa____ phi______ frames
    -      108.0000   64.0000  -90.0000 25

138 omega   85.00  111.00   1.0000    8.0000
omega____ theta____ kappa____ phi______ frames
    -      108.0000   64.0000  120.0000 26

139 omega   85.00  111.00   1.0000    8.0000
omega____ theta____ kappa____ phi______ frames
    -      108.0000   64.0000   30.0000 26

140 omega   61.00   87.00   1.0000    8.0000
omega____ theta____ kappa____ phi______ frames
    -      108.0000  -80.0000    4.2146 26

141 omega   85.00  127.00   1.0000    8.0000
omega____ theta____ kappa____ phi______ frames
    -      108.0000   64.0000  -60.0000 42

142 omega   78.00  178.00   1.0000    8.0000
omega____ theta____ kappa____ phi______ frames
    -      108.0000   77.0000 -180.0000 100

143 omega   65.00  107.00   1.0000    8.0000
omega____ theta____ kappa____ phi______ frames
    -      108.0000  -80.0000   25.3054 42

144 omega   78.00  170.00   1.0000    8.0000
omega____ theta____ kappa____ phi______ frames
    -      108.0000   77.0000  150.0000 92

145 omega   80.00  156.00   1.0000    8.0000
omega____ theta____ kappa____ phi______ frames
    -      108.0000   77.0000   60.0000 76

146 omega   78.00  104.00   1.0000    8.0000
omega____ theta____ kappa____ phi______ frames
    -      108.0000   77.0000    0.0000 26

147 omega  117.00  175.00   1.0000    8.0000
omega____ theta____ kappa____ phi______ frames
    -      108.0000   77.0000 -120.0000 58

148 omega   78.00  104.00   1.0000    8.0000
omega____ theta____ kappa____ phi______ frames
    -      108.0000   77.0000 -120.0000 26

149 omega  110.00  178.00   1.0000    8.0000
omega____ theta____ kappa____ phi______ frames
    -      108.0000   77.0000   90.0000 68

150 omega   85.00  111.00   1.0000    8.0000
omega____ theta____ kappa____ phi______ frames
    -      108.0000   64.0000    0.0000 26

151 omega   78.00  104.00   1.0000    8.0000
omega____ theta____ kappa____ phi______ frames
    -      108.0000   77.0000   90.0000 26

152 omega   78.00  175.00   1.0000    8.0000
omega____ theta____ kappa____ phi______ frames
    -      108.0000   77.0000  120.0000 97

153 omega  131.00  161.00   1.0000    8.0000
omega____ theta____ kappa____ phi______ frames
    -      108.0000   77.0000  -60.0000 30

154 omega   78.00  104.00   1.0000    8.0000
omega____ theta____ kappa____ phi______ frames
    -      108.0000   77.0000  -60.0000 26

155 omega  153.00  178.00   1.0000    8.0000
omega____ theta____ kappa____ phi______ frames
    -      108.0000   77.0000  -30.0000 25

156 omega  -44.00   73.00   1.0000    1.0000
omega____ theta____ kappa____ phi______ frames
    -        0.0000   19.0000 -180.0000 117

157 omega  -26.00   72.00   1.0000    1.0000
omega____ theta____ kappa____ phi______ frames
    -        0.0000   38.0000  -90.0000 98

158 omega  -71.00   19.00   1.0000    4.0000
omega____ theta____ kappa____ phi______ frames
    -       -3.5000  -64.0000  120.0000 90

159 omega   11.00   47.00   1.0000    4.0000
omega____ theta____ kappa____ phi______ frames
    -       42.0000   79.0000  143.0793 36

160 omega   10.00   46.00   1.0000    4.0000
omega____ theta____ kappa____ phi______ frames
    -       42.0000   80.0000   81.7557 36

161 omega   14.00   46.00   1.0000    4.0000
omega____ theta____ kappa____ phi______ frames
    -       46.0000   80.0000  -69.7783 32

162 omega   15.00   49.00   1.0000    4.0000
omega____ theta____ kappa____ phi______ frames
    -       46.0000   78.0000  -33.5305 34

163 omega   19.00   49.00   1.0000    4.0000
omega____ theta____ kappa____ phi______ frames
    -       50.0000   78.0000 -159.1611 30

164 omega   19.00   49.00   1.0000    4.0000
omega____ theta____ kappa____ phi______ frames
    -       50.0000   78.0000 -117.0545 30

165 omega   19.00   47.00   1.0000    4.0000
omega____ theta____ kappa____ phi______ frames
    -       50.0000   79.0000   11.0220 28

166 omega   18.00   46.00   1.0000    4.0000
omega____ theta____ kappa____ phi______ frames
    -       50.0000   80.0000  172.8986 28

167 omega   18.00   46.00   1.0000    4.0000
omega____ theta____ kappa____ phi______ frames
    -       50.0000   80.0000  -13.9566 28

168 omega   18.00   46.00   1.0000    4.0000
omega____ theta____ kappa____ phi______ frames
    -       50.0000   80.0000 -102.0621 28

169 omega  -16.00   84.00   1.0000    4.0000
omega____ theta____ kappa____ phi______ frames
    -       54.0000  -77.0000    0.0000 100

170 omega   30.00  128.00   1.0000    4.0000
omega____ theta____ kappa____ phi______ frames
    -       58.0000   74.0000   10.1146 98

171 omega   29.00  128.00   1.0000    4.0000
omega____ theta____ kappa____ phi______ frames
    -       58.0000   76.0000 -139.0903 99

172 omega   36.00  131.00   1.0000    4.0000
omega____ theta____ kappa____ phi______ frames
    -       62.0000   70.0000  173.4097 95

173 omega   -9.00   93.00   1.0000    4.0000
omega____ theta____ kappa____ phi______ frames
    -       62.0000  -79.0000  112.9858 102

174 omega   34.00  131.00   1.0000    4.0000
omega____ theta____ kappa____ phi______ frames
    -       62.0000   73.0000  -10.4845 97

175 omega   35.00  131.00   1.0000    4.0000
omega____ theta____ kappa____ phi______ frames
    -       62.0000   72.0000  142.7450 96

176 omega   32.00  132.00   1.0000    4.0000
omega____ theta____ kappa____ phi______ frames
    -       62.0000   77.0000  -90.0758 100

177 omega   -4.00   97.00   1.0000    4.0000
omega____ theta____ kappa____ phi______ frames
    -       66.0000  -78.0000 -124.9233 101

178 omega   40.00  135.00   1.0000    4.0000
omega____ theta____ kappa____ phi______ frames
    -       66.0000   70.0000  147.6852 95

179 omega   37.00  136.00   1.0000    4.0000
omega____ theta____ kappa____ phi______ frames
    -       66.0000   76.0000   48.5956 99

180 omega   40.00  140.00   1.0000    4.0000
omega____ theta____ kappa____ phi______ frames
    -       70.0000   77.0000  112.9590 100

181 omega   40.00  140.00   1.0000    4.0000
omega____ theta____ kappa____ phi______ frames
    -       70.0000   77.0000   -6.1794 100

182 omega   44.00  139.00   1.0000    4.0000
omega____ theta____ kappa____ phi______ frames
    -       70.0000   70.0000  -34.3666 95

183 omega   -1.00  101.00   1.0000    4.0000
omega____ theta____ kappa____ phi______ frames
    -       70.0000  -79.0000  153.3295 102

184 omega   42.00  139.00   1.0000    4.0000
omega____ theta____ kappa____ phi______ frames
    -       70.0000   73.0000   64.5402 97

185 omega   -1.00  101.00   1.0000    4.0000
omega____ theta____ kappa____ phi______ frames
    -       70.0000  -79.0000   -9.6217 102

186 omega   41.00  140.00   1.0000    4.0000
omega____ theta____ kappa____ phi______ frames
    -       70.0000   76.0000 -151.8130 99

187 omega   41.00  140.00   1.0000    4.0000
omega____ theta____ kappa____ phi______ frames
    -       70.0000   76.0000   80.4837 99

188 omega   41.00  140.00   1.0000    4.0000
omega____ theta____ kappa____ phi______ frames
    -       70.0000   75.0000 -114.2711 99

189 omega   46.00  143.00   1.0000    4.0000
omega____ theta____ kappa____ phi______ frames
    -       74.0000   73.0000   98.4336 97

190 omega   51.00  142.00   1.0000    4.0000
omega____ theta____ kappa____ phi______ frames
    -       74.0000   65.0000   31.1515 91

191 omega   44.00  144.00   1.0000    4.0000
omega____ theta____ kappa____ phi______ frames
    -       74.0000   77.0000  170.1280 100

192 omega   47.00  143.00   1.0000    4.0000
omega____ theta____ kappa____ phi______ frames
    -       74.0000   71.0000  -65.8092 96

193 omega    3.00  106.00   1.0000    4.0000
omega____ theta____ kappa____ phi______ frames
    -       74.0000  -80.0000  -82.8965 103

194 omega   56.00  146.00   1.0000    4.0000
omega____ theta____ kappa____ phi______ frames
    -       78.0000   62.0000  141.6755 90

195 omega   55.00  145.00   1.0000    4.0000
omega____ theta____ kappa____ phi______ frames
    -       78.0000   64.0000  -26.8656 90

196 omega   52.00  147.00   1.0000    4.0000
omega____ theta____ kappa____ phi______ frames
    -       78.0000   70.0000  152.4362 95

197 omega   55.00  149.00   1.0000    4.0000
omega____ theta____ kappa____ phi______ frames
    -       78.0000   48.0000  -64.1112 94

198 omega   49.00  148.00   1.0000    4.0000
omega____ theta____ kappa____ phi______ frames
    -       78.0000   76.0000   -6.5967 99

199 omega   57.00  147.00   1.0000    4.0000
omega____ theta____ kappa____ phi______ frames
    -       78.0000   54.0000   84.1256 90

200 omega   56.00  146.00   1.0000    4.0000
omega____ theta____ kappa____ phi______ frames
    -       78.0000   61.0000 -101.6307 90

201 omega   50.00  148.00   1.0000    4.0000
omega____ theta____ kappa____ phi______ frames
    -       78.0000   74.0000 -177.0838 98

202 omega   56.00  146.00   1.0000    4.0000
omega____ theta____ kappa____ phi______ frames
    -       78.0000   61.0000   77.3083 90

203 omega   51.00  147.00   1.0000    4.0000
omega____ theta____ kappa____ phi______ frames
    -       78.0000   71.0000 -159.9213 96

204 omega   49.00  148.00   1.0000    4.0000
omega____ theta____ kappa____ phi______ frames
    -       78.0000   75.0000 -136.0544 99

205 omega   51.00  147.00   1.0000    4.0000
omega____ theta____ kappa____ phi______ frames
    -       78.0000   71.0000  -50.9493 96

206 omega   36.00  177.00   1.0000    8.0000
omega____ theta____ kappa____ phi______ frames
    -      108.0000   12.0000  -60.0000 141

207 omega   86.00  178.00   1.0000    8.0000
omega____ theta____ kappa____ phi______ frames
    -      108.0000   50.0000  120.0000 92

208 omega   38.00  138.00   1.0000    8.0000
omega____ theta____ kappa____ phi______ frames
    -      108.0000  -77.0000 -120.0000 100

209 omega   37.00  140.00   1.0000    8.0000
omega____ theta____ kappa____ phi______ frames
    -      108.0000  -80.0000   76.5642 103

210 omega   86.00  178.00   1.0000    8.0000
omega____ theta____ kappa____ phi______ frames
    -      108.0000   50.0000 -120.0000 92

211 omega   78.00  178.00   1.0000    8.0000
omega____ theta____ kappa____ phi______ frames
    -      108.0000   77.0000  150.0000 100

212 omega   35.00   94.00   1.0000    8.0000
omega____ theta____ kappa____ phi______ frames
    -      108.0000  -25.0000 -180.0000 59

213 phi      0.00  120.00   1.0000    8.0000
omega____ theta____ kappa____ phi______ frames
 108.0000  108.0000   20.0000     -     120

214 omega   35.00   94.00   1.0000    8.0000
omega____ theta____ kappa____ phi______ frames
    -      108.0000  -25.0000  120.0000 59

215 omega   38.00  104.00   1.0000    8.0000
omega____ theta____ kappa____ phi______ frames
    -      108.0000  -50.0000   60.0000 66

216 omega   35.00   94.00   1.0000    8.0000
omega____ theta____ kappa____ phi______ frames
    -      108.0000  -25.0000 -120.0000 59

217 omega   35.00   94.00   1.0000    8.0000
omega____ theta____ kappa____ phi______ frames
    -      108.0000  -25.0000  -30.0000 59

;
_diffrn_measurement_device '\k-geometry diffractometer'
_diffrn_measurement_device_type 'Agilent SuperNova, Dual, Cu at zero, Eos'
_diffrn_measurement_method '\w and \p scans'
_diffrn_measurement_specimen_support 'polyimid foil'
_diffrn_orient_matrix_UB_11 0.0187774000
_diffrn_orient_matrix_UB_12 0.0632527000
_diffrn_orient_matrix_UB_13 0.0082271000
_diffrn_orient_matrix_UB_21 0.0277749000
_diffrn_orient_matrix_UB_22 0.0081050000
_diffrn_orient_matrix_UB_23 -0.0565711000
_diffrn_orient_matrix_UB_31 -0.1797771000
_diffrn_orient_matrix_UB_32 0.0078434000
_diffrn_orient_matrix_UB_33 -0.0078773000
_diffrn_radiation_monochromator mirror
_diffrn_radiation_probe x-ray
_diffrn_radiation_type 'Cu K\a'
_diffrn_radiation_wavelength 1.5418
_diffrn_reflns_av_R_equivalents 0.0601
_diffrn_reflns_av_unetI/netI 0.0110
_diffrn_reflns_Laue_measured_fraction_full 0.997
_diffrn_reflns_Laue_measured_fraction_max 0.990
_diffrn_reflns_limit_h_max 9
_diffrn_reflns_limit_h_min -10
_diffrn_reflns_limit_k_max 29
_diffrn_reflns_limit_k_min -29
_diffrn_reflns_limit_l_max 32
_diffrn_reflns_limit_l_min -32
_diffrn_reflns_number 276231
_diffrn_reflns_point_group_measured_fraction_full 0.997
_diffrn_reflns_point_group_measured_fraction_max 0.990
_diffrn_reflns_theta_full 67.684
_diffrn_reflns_theta_max 70.891
_diffrn_reflns_theta_min 3.687
_diffrn_source 'microfocus X-Ray tube'
_diffrn_source_type 'Agilent SuperNova (Cu) X-ray Source'
_exptl_absorpt_coefficient_mu 10.715
_exptl_absorpt_correction_T_max 0.712
_exptl_absorpt_correction_T_min 0.240
_exptl_absorpt_correction_type analytical
_exptl_absorpt_process_details
;
CrysAlisPro, Agilent Technologies,
Version 1.171.36.28 (release 01-02-2013 CrysAlis171 .NET)
(compiled Feb  1 2013,16:14:44)
Analytical numeric absorption correction using a multifaceted crystal
            model based on expressions derived by R.C. Clark & J.S. Reid.
(Clark, R. C. & Reid, J. S. (1995). Acta Cryst. A51, 887-897)
;
_exptl_crystal_colour orange
_exptl_crystal_colour_primary orange
_exptl_crystal_density_diffrn 1.698
_exptl_crystal_description plate
_exptl_crystal_F_000 2720
_exptl_crystal_size_max 0.1758
_exptl_crystal_size_mid 0.1080
_exptl_crystal_size_min 0.0333
_refine_diff_density_max 0.907
_refine_diff_density_min -0.651
_refine_diff_density_rms 0.073
_refine_ls_extinction_method none
_refine_ls_goodness_of_fit_ref 1.126
_refine_ls_hydrogen_treatment constr
_refine_ls_matrix_type full
_refine_ls_number_parameters 341
_refine_ls_number_reflns 5155
_refine_ls_number_restraints 0
_refine_ls_restrained_S_all 1.126
_refine_ls_R_factor_all 0.0181
_refine_ls_R_factor_gt 0.0178
_refine_ls_shift/su_max 0.002
_refine_ls_shift/su_mean 0.000
_refine_ls_structure_factor_coef Fsqd
_refine_ls_weighting_details 'w=1/[\s^2^(Fo^2^)+(0.0206P)^2^+7.0975P] where P=(Fo^2^+2Fc^2^)/3'
_refine_ls_weighting_scheme calc
_refine_ls_wR_factor_gt 0.0441
_refine_ls_wR_factor_ref 0.0442
_reflns_Friedel_coverage 0.000
_reflns_number_gt 5100
_reflns_number_total 5155
_reflns_threshold_expression 'I > 2\s(I)'
_cod_data_source_file om501138t_si_003.cif
_cod_data_source_block ga_am13
_cod_depositor_comments 'Adding full bibliography for 4085217--4085232.cif.'
_cod_database_code 4085225
_audit_block_refno 1712
_audit_block_usercomment 'AM346b, plate, orange'
_shelxl_version_number 2014/6
_chemical_oxdiff_formula 'C30 H31 Cl Ir N5'
_chemical_oxdiff_usercomment 'AM346b, plate, orange'
_shelx_space_group_comment
;
The symmetry employed for this shelxl refinement is uniquely defined
by the following loop, which should always be used as a source of
symmetry information in preference to the above space-group names.
They are only intended as comments.
;
_shelx_estimated_absorpt_t_max 0.717
_shelx_estimated_absorpt_t_min 0.255
_reflns_odcompleteness_completeness 99.67
_reflns_odcompleteness_iscentric 1
_reflns_odcompleteness_theta 66.97
_olex2_refinement_description
;
1. Fixed Uiso
 At 1.2 times of:
  All C(H) groups
 At 1.5 times of:
  All C(H,H,H) groups
2.a Aromatic/amide H refined with riding coordinates:
 C5(H5), C6(H6), C7(H7), C8(H8), C10(H10), C11(H11), C12(H12), C16(H16),
 C17(H17), C18(H18)
2.b Idealised Me refined as rotating group:
 C14(H14A,H14B,H14C), C20(H20A,H20B,H20C), C26(H26A,H26B,H26C), C27(H27A,H27B,
 H27C), C28(H28A,H28B,H28C), C29(H29A,H29B,H29C), C30(H30A,H30B,H30C)
;
_olex2_submission_special_instructions 'No special instructions were received'
_cell_oxdiff_length_a 8.42405(7)
_cell_oxdiff_length_b 23.97746(17)
_cell_oxdiff_length_c 26.69658(17)
_cell_oxdiff_angle_alpha 90.0015(5)
_cell_oxdiff_angle_beta 89.9966(6)
_cell_oxdiff_angle_gamma 90.0135(6)
_cell_oxdiff_volume 5392.37(7)
_cell_oxdiff_measurement_reflns_used 149129

loop_
_symmetry_equiv_pos_as_xyz
'x, y, z'
'-x+1/2, -y, z+1/2'
'x+1/2, -y+1/2, -z'
'-x, y+1/2, -z+1/2'
'-x, -y, -z'
'x-1/2, y, -z-1/2'
'-x-1/2, y-1/2, z'
'x, -y-1/2, z-1/2'

loop_
_atom_site_label
_atom_site_type_symbol
_atom_site_fract_x
_atom_site_fract_y
_atom_site_fract_z
_atom_site_U_iso_or_equiv
_atom_site_adp_type
_atom_site_occupancy
_atom_site_site_symmetry_order
_atom_site_calc_flag
_atom_site_refinement_flags_posn
Ir Ir 0.52699(2) 0.18581(2) 0.13019(2) 0.00948(4) Uani 1 1 d .
Cl1 Cl 0.26016(6) 0.21631(2) 0.15029(2) 0.01552(10) Uani 1 1 d .
N1 N 0.4211(2) 0.12414(7) 0.08763(6) 0.0131(3) Uani 1 1 d .
N2 N 0.5243(2) 0.15232(8) 0.00724(7) 0.0156(4) Uani 1 1 d .
N3 N 0.5262(2) 0.23365(7) 0.06186(6) 0.0122(4) Uani 1 1 d .
N4 N 0.3028(2) 0.07143(7) 0.15107(7) 0.0154(4) Uani 1 1 d .
N5 N 0.3455(2) -0.02454(8) 0.16018(7) 0.0196(4) Uani 1 1 d .
C1 C 0.4494(3) 0.11928(9) 0.03766(8) 0.0141(4) Uani 1 1 d .
C2 C 0.3738(3) 0.06765(9) 0.01948(8) 0.0165(4) Uani 1 1 d .
C3 C 0.3018(3) 0.04212(9) 0.06022(8) 0.0158(4) Uani 1 1 d .
C4 C 0.3379(3) 0.07779(8) 0.10475(8) 0.0138(4) Uani 1 1 d .
C5 C 0.3607(3) 0.04706(10) -0.02887(9) 0.0239(5) Uani 1 1 d .
H5 H 0.4113 0.0648 -0.0564 0.029 Uiso 1 1 calc R
C6 C 0.2699(4) -0.00081(11) -0.03519(9) 0.0313(6) Uani 1 1 d .
H6 H 0.2581 -0.0162 -0.0678 0.038 Uiso 1 1 calc R
C7 C 0.1962(3) -0.02656(10) 0.00512(10) 0.0295(6) Uani 1 1 d .
H7 H 0.1349 -0.0592 -0.0004 0.035 Uiso 1 1 calc R
C8 C 0.2104(3) -0.00545(9) 0.05349(9) 0.0207(5) Uani 1 1 d .
H8 H 0.1592 -0.0230 0.0810 0.025 Uiso 1 1 calc R
C9 C 0.5616(3) 0.20706(9) 0.01781(8) 0.0143(4) Uani 1 1 d .
C10 C 0.6300(3) 0.23612(9) -0.02232(8) 0.0170(4) Uani 1 1 d .
H10 H 0.6632 0.2164 -0.0513 0.020 Uiso 1 1 calc R
C11 C 0.6492(3) 0.29262(10) -0.01997(8) 0.0187(5) Uani 1 1 d .
H11 H 0.6976 0.3124 -0.0468 0.022 Uiso 1 1 calc R
C12 C 0.5963(3) 0.32051(9) 0.02245(9) 0.0183(5) Uani 1 1 d .
H12 H 0.6015 0.3601 0.0240 0.022 Uiso 1 1 calc R
C13 C 0.5359(3) 0.29054(9) 0.06265(8) 0.0150(4) Uani 1 1 d .
C14 C 0.4769(3) 0.32314(10) 0.10697(9) 0.0195(5) Uani 1 1 d .
H14A H 0.3743 0.3402 0.0988 0.029 Uiso 1 1 calc GR
H14B H 0.5537 0.3524 0.1153 0.029 Uiso 1 1 calc GR
H14C H 0.4643 0.2981 0.1357 0.029 Uiso 1 1 calc GR
C15 C 0.2491(3) 0.01924(9) 0.16760(8) 0.0162(4) Uani 1 1 d .
C16 C 0.1067(3) 0.01529(10) 0.19366(9) 0.0255(5) Uani 1 1 d .
H16 H 0.0432 0.0474 0.1994 0.031 Uiso 1 1 calc R
C17 C 0.0595(4) -0.03654(11) 0.21107(10) 0.0334(6) Uani 1 1 d .
H17 H -0.0380 -0.0407 0.2286 0.040 Uiso 1 1 calc R
C18 C 0.1565(4) -0.08231(10) 0.20259(9) 0.0294(6) Uani 1 1 d .
H18 H 0.1262 -0.1183 0.2140 0.035 Uiso 1 1 calc R
C19 C 0.2978(3) -0.07478(9) 0.17727(9) 0.0234(5) Uani 1 1 d .
C20 C 0.4090(4) -0.12237(10) 0.16650(11) 0.0345(6) Uani 1 1 d .
H20A H 0.4342 -0.1230 0.1307 0.052 Uiso 1 1 calc GR
H20B H 0.3583 -0.1576 0.1760 0.052 Uiso 1 1 calc GR
H20C H 0.5070 -0.1175 0.1858 0.052 Uiso 1 1 calc GR
C21 C 0.7703(3) 0.16098(9) 0.13936(7) 0.0126(4) Uani 1 1 d .
C22 C 0.6743(2) 0.12907(9) 0.17375(7) 0.0128(4) Uani 1 1 d .
C23 C 0.5939(3) 0.16670(9) 0.20632(7) 0.0138(4) Uani 1 1 d .
C24 C 0.6472(3) 0.22298(9) 0.19452(7) 0.0136(4) Uani 1 1 d .
C25 C 0.7560(3) 0.21907(9) 0.15385(8) 0.0135(4) Uani 1 1 d .
C26 C 0.8842(3) 0.13847(9) 0.10165(8) 0.0187(5) Uani 1 1 d .
H26A H 0.8539 0.1003 0.0928 0.028 Uiso 1 1 calc GR
H26B H 0.9916 0.1385 0.1158 0.028 Uiso 1 1 calc GR
H26C H 0.8821 0.1619 0.0716 0.028 Uiso 1 1 calc GR
C27 C 0.6664(3) 0.06698(9) 0.17610(8) 0.0184(5) Uani 1 1 d .
H27A H 0.5720 0.0557 0.1950 0.028 Uiso 1 1 calc GR
H27B H 0.7616 0.0526 0.1928 0.028 Uiso 1 1 calc GR
H27C H 0.6604 0.0518 0.1421 0.028 Uiso 1 1 calc GR
C28 C 0.4833(3) 0.15273(10) 0.24806(9) 0.0193(5) Uani 1 1 d .
H28A H 0.4041 0.1824 0.2516 0.029 Uiso 1 1 calc GR
H28B H 0.5434 0.1492 0.2793 0.029 Uiso 1 1 calc GR
H28C H 0.4296 0.1174 0.2407 0.029 Uiso 1 1 calc GR
C29 C 0.6044(3) 0.27345(9) 0.22460(8) 0.0204(5) Uani 1 1 d .
H29A H 0.6478 0.3068 0.2084 0.031 Uiso 1 1 calc GR
H29B H 0.6488 0.2700 0.2584 0.031 Uiso 1 1 calc GR
H29C H 0.4886 0.2766 0.2267 0.031 Uiso 1 1 calc GR
C30 C 0.8491(3) 0.26507(10) 0.12994(9) 0.0208(5) Uani 1 1 d .
H30A H 0.8435 0.2614 0.0934 0.031 Uiso 1 1 calc GR
H30B H 0.9601 0.2628 0.1407 0.031 Uiso 1 1 calc GR
H30C H 0.8046 0.3011 0.1400 0.031 Uiso 1 1 calc GR

loop_
_atom_site_aniso_label
_atom_site_aniso_U_11
_atom_site_aniso_U_22
_atom_site_aniso_U_33
_atom_site_aniso_U_23
_atom_site_aniso_U_13
_atom_site_aniso_U_12
Ir 0.00898(7) 0.01142(6) 0.00804(6) 0.00020(3) -0.00026(3) -0.00014(3)
Cl1 0.0111(2) 0.0206(2) 0.0149(2) -0.00037(18) 0.00092(19) 0.00303(18)
N1 0.0132(9) 0.0135(8) 0.0125(8) 0.0003(7) -0.0008(7) -0.0001(7)
N2 0.0147(10) 0.0186(9) 0.0136(9) -0.0018(7) 0.0006(7) 0.0004(7)
N3 0.0094(9) 0.0170(9) 0.0104(8) 0.0019(7) -0.0010(7) -0.0001(7)
N4 0.0158(10) 0.0145(8) 0.0159(9) -0.0004(7) -0.0006(8) -0.0009(7)
N5 0.0221(11) 0.0167(9) 0.0201(9) 0.0014(7) -0.0021(8) -0.0019(8)
C1 0.0129(11) 0.0160(10) 0.0135(10) -0.0022(8) -0.0021(8) 0.0042(8)
C2 0.0166(12) 0.0162(10) 0.0166(10) -0.0013(8) -0.0019(9) 0.0022(9)
C3 0.0151(11) 0.0160(10) 0.0163(10) -0.0020(8) -0.0022(9) 0.0031(9)
C4 0.0112(11) 0.0136(9) 0.0167(10) -0.0005(8) -0.0020(8) 0.0012(8)
C5 0.0326(14) 0.0234(11) 0.0156(11) -0.0033(9) 0.0012(10) -0.0027(10)
C6 0.0433(17) 0.0300(13) 0.0208(12) -0.0105(10) -0.0019(11) -0.0072(12)
C7 0.0347(16) 0.0232(12) 0.0307(13) -0.0086(10) -0.0032(11) -0.0104(11)
C8 0.0206(13) 0.0194(11) 0.0220(11) -0.0020(9) -0.0026(10) -0.0036(9)
C9 0.0109(11) 0.0181(10) 0.0139(10) 0.0015(8) -0.0031(8) 0.0004(8)
C10 0.0122(11) 0.0261(11) 0.0127(10) 0.0017(8) 0.0014(8) 0.0006(9)
C11 0.0141(12) 0.0261(12) 0.0160(10) 0.0082(9) -0.0009(9) -0.0041(9)
C12 0.0168(13) 0.0184(10) 0.0199(11) 0.0050(8) -0.0026(9) -0.0015(9)
C13 0.0126(12) 0.0161(10) 0.0164(11) 0.0027(8) -0.0024(8) -0.0003(8)
C14 0.0225(14) 0.0165(10) 0.0194(12) 0.0011(9) -0.0018(9) -0.0007(9)
C15 0.0200(12) 0.0165(10) 0.0122(10) -0.0013(8) -0.0035(9) -0.0039(9)
C16 0.0297(15) 0.0197(11) 0.0271(12) -0.0045(9) 0.0092(11) -0.0034(10)
C17 0.0391(17) 0.0289(13) 0.0321(14) -0.0030(11) 0.0181(13) -0.0110(12)
C18 0.0441(17) 0.0187(11) 0.0254(13) 0.0016(10) 0.0065(12) -0.0115(11)
C19 0.0337(15) 0.0172(11) 0.0191(11) 0.0009(9) -0.0051(10) -0.0026(10)
C20 0.0417(17) 0.0191(12) 0.0426(16) 0.0028(11) -0.0041(14) 0.0039(12)
C21 0.0087(11) 0.0171(10) 0.0118(9) -0.0007(8) -0.0021(8) 0.0011(8)
C22 0.0076(10) 0.0197(10) 0.0111(9) 0.0012(8) -0.0032(8) 0.0026(8)
C23 0.0137(12) 0.0198(10) 0.0078(9) 0.0021(8) -0.0034(8) 0.0023(9)
C24 0.0129(11) 0.0175(10) 0.0103(9) -0.0024(8) -0.0065(8) 0.0019(8)
C25 0.0085(10) 0.0177(10) 0.0142(10) -0.0008(8) -0.0049(8) 0.0002(8)
C26 0.0134(12) 0.0239(11) 0.0188(11) -0.0031(9) 0.0048(9) 0.0000(9)
C27 0.0166(12) 0.0168(10) 0.0218(11) 0.0019(9) 0.0000(9) 0.0007(9)
C28 0.0200(13) 0.0253(11) 0.0126(10) 0.0024(9) 0.0022(9) 0.0025(9)
C29 0.0268(14) 0.0199(11) 0.0146(10) -0.0068(8) -0.0057(9) 0.0054(9)
C30 0.0139(12) 0.0205(11) 0.0282(12) 0.0024(9) -0.0020(9) -0.0037(9)

loop_
_atom_type_symbol
_atom_type_description
_atom_type_scat_dispersion_real
_atom_type_scat_dispersion_imag
_atom_type_scat_source
C C 0.0181 0.0091 'International Tables Vol C Tables 4.2.6.8 and 6.1.1.4'
H H 0.0000 0.0000 'International Tables Vol C Tables 4.2.6.8 and 6.1.1.4'
Cl Cl 0.3639 0.7018 'International Tables Vol C Tables 4.2.6.8 and 6.1.1.4'
Ir Ir -4.7710 6.5667 'International Tables Vol C Tables 4.2.6.8 and 6.1.1.4'
N N 0.0311 0.0180 'International Tables Vol C Tables 4.2.6.8 and 6.1.1.4'

loop_
_exptl_crystal_face_index_h
_exptl_crystal_face_index_k
_exptl_crystal_face_index_l
_exptl_crystal_face_perp_dist
_exptl_oxdiff_crystal_face_indexfrac_h
_exptl_oxdiff_crystal_face_indexfrac_k
_exptl_oxdiff_crystal_face_indexfrac_l
_exptl_oxdiff_crystal_face_x
_exptl_oxdiff_crystal_face_y
_exptl_oxdiff_crystal_face_z
-5 1 -6 0.0514 -5.0020 0.9998 -5.9974 -0.0800 0.2085 0.9543
5 -2 1 0.0434 5.0020 -2.0008 0.9990 -0.0244 0.0662 -0.9228
0 -2 -17 0.0735 -0.0001 -2.0038 -16.9946 -0.2666 0.9452 0.1182
-1 -15 -1 0.0166 -0.9976 -14.9980 -0.9974 -0.9756 -0.0928 0.0696
1 15 1 0.0166 0.9976 14.9980 0.9974 0.9756 0.0928 -0.0696
-1 3 17 0.0744 -1.0004 3.0039 16.9947 0.3110 -0.9648 0.0695
5 -1 6 0.0514 5.0020 -0.9998 5.9974 0.0800 -0.2085 -0.9543

loop_
_geom_angle_atom_site_label_1
_geom_angle_atom_site_label_2
_geom_angle_atom_site_label_3
_geom_angle
N1 Ir Cl1 86.41(5)
N1 Ir N3 85.08(7)
N1 Ir C21 106.02(7)
N1 Ir C22 95.30(7)
N1 Ir C23 118.58(7)
N1 Ir C24 157.55(7)
N1 Ir C25 143.37(8)
N3 Ir Cl1 91.37(5)
N3 Ir C22 141.85(7)
N3 Ir C23 155.64(8)
N3 Ir C24 116.74(7)
N3 Ir C25 93.05(7)
C21 Ir Cl1 160.58(6)
C21 Ir N3 104.30(7)
C21 Ir C22 38.97(8)
C21 Ir C23 65.46(8)
C21 Ir C24 65.24(8)
C21 Ir C25 39.16(8)
C22 Ir Cl1 126.77(6)
C22 Ir C24 64.59(8)
C22 Ir C25 64.53(8)
C23 Ir Cl1 95.61(6)
C23 Ir C22 38.35(8)
C23 Ir C24 39.19(8)
C23 Ir C25 64.78(8)
C24 Ir Cl1 97.62(6)
C25 Ir Cl1 130.22(6)
C25 Ir C24 38.08(8)
C1 N1 Ir 121.66(14)
C1 N1 C4 110.00(17)
C4 N1 Ir 127.46(14)
C1 N2 C9 124.31(19)
C9 N3 Ir 118.56(14)
C13 N3 Ir 121.20(14)
C13 N3 C9 117.69(18)
C4 N4 C15 118.99(18)
C15 N5 C19 117.9(2)
N1 C1 C2 108.62(19)
N2 C1 N1 130.3(2)
N2 C1 C2 121.09(19)
C3 C2 C1 107.52(18)
C5 C2 C1 129.8(2)
C5 C2 C3 122.5(2)
C2 C3 C4 106.37(18)
C8 C3 C2 120.2(2)
C8 C3 C4 133.3(2)
N1 C4 C3 107.34(18)
N4 C4 N1 121.91(19)
N4 C4 C3 130.7(2)
C2 C5 H5 121.6
C2 C5 C6 116.8(2)
C6 C5 H5 121.6
C5 C6 H6 119.3
C7 C6 C5 121.3(2)
C7 C6 H6 119.3
C6 C7 H7 119.4
C6 C7 C8 121.3(2)
C8 C7 H7 119.4
C3 C8 C7 117.8(2)
C3 C8 H8 121.1
C7 C8 H8 121.1
N2 C9 C10 114.23(19)
N3 C9 N2 124.68(19)
N3 C9 C10 120.9(2)
C9 C10 H10 119.8
C11 C10 C9 120.5(2)
C11 C10 H10 119.8
C10 C11 H11 120.7
C10 C11 C12 118.5(2)
C12 C11 H11 120.7
C11 C12 H12 120.0
C11 C12 C13 119.9(2)
C13 C12 H12 120.0
N3 C13 C12 121.8(2)
N3 C13 C14 120.77(19)
C12 C13 C14 117.4(2)
C13 C14 H14A 109.5
C13 C14 H14B 109.5
C13 C14 H14C 109.5
H14A C14 H14B 109.5
H14A C14 H14C 109.5
H14B C14 H14C 109.5
N5 C15 N4 117.2(2)
N5 C15 C16 122.9(2)
C16 C15 N4 119.8(2)
C15 C16 H16 120.8
C17 C16 C15 118.5(2)
C17 C16 H16 120.8
C16 C17 H17 120.5
C16 C17 C18 119.1(2)
C18 C17 H17 120.5
C17 C18 H18 120.5
C19 C18 C17 119.0(2)
C19 C18 H18 120.5
N5 C19 C18 122.6(2)
N5 C19 C20 115.3(2)
C18 C19 C20 122.1(2)
C19 C20 H20A 109.5
C19 C20 H20B 109.5
C19 C20 H20C 109.5
H20A C20 H20B 109.5
H20A C20 H20C 109.5
H20B C20 H20C 109.5
C22 C21 Ir 71.62(12)
C22 C21 C25 107.02(18)
C22 C21 C26 126.74(19)
C25 C21 Ir 71.62(12)
C25 C21 C26 125.51(19)
C26 C21 Ir 129.57(15)
C21 C22 Ir 69.41(11)
C21 C22 C27 125.52(19)
C23 C22 Ir 70.09(11)
C23 C22 C21 108.60(18)
C23 C22 C27 125.83(19)
C27 C22 Ir 128.37(15)
C22 C23 Ir 71.56(11)
C22 C23 C24 107.96(18)
C22 C23 C28 127.7(2)
C24 C23 Ir 71.34(11)
C24 C23 C28 124.23(19)
C28 C23 Ir 126.04(16)
C23 C24 Ir 69.47(11)
C23 C24 C29 124.0(2)
C25 C24 Ir 70.84(11)
C25 C24 C23 107.60(18)
C25 C24 C29 128.1(2)
C29 C24 Ir 129.82(15)
C21 C25 Ir 69.22(11)
C21 C25 C30 123.39(19)
C24 C25 Ir 71.08(12)
C24 C25 C21 108.67(18)
C24 C25 C30 127.90(19)
C30 C25 Ir 127.55(15)
C21 C26 H26A 109.5
C21 C26 H26B 109.5
C21 C26 H26C 109.5
H26A C26 H26B 109.5
H26A C26 H26C 109.5
H26B C26 H26C 109.5
C22 C27 H27A 109.5
C22 C27 H27B 109.5
C22 C27 H27C 109.5
H27A C27 H27B 109.5
H27A C27 H27C 109.5
H27B C27 H27C 109.5
C23 C28 H28A 109.5
C23 C28 H28B 109.5
C23 C28 H28C 109.5
H28A C28 H28B 109.5
H28A C28 H28C 109.5
H28B C28 H28C 109.5
C24 C29 H29A 109.5
C24 C29 H29B 109.5
C24 C29 H29C 109.5
H29A C29 H29B 109.5
H29A C29 H29C 109.5
H29B C29 H29C 109.5
C25 C30 H30A 109.5
C25 C30 H30B 109.5
C25 C30 H30C 109.5
H30A C30 H30B 109.5
H30A C30 H30C 109.5
H30B C30 H30C 109.5

loop_
_geom_bond_atom_site_label_1
_geom_bond_atom_site_label_2
_geom_bond_distance
Ir Cl1 2.4235(5)
Ir N1 2.0673(17)
Ir N3 2.1551(17)
Ir C21 2.148(2)
Ir C22 2.178(2)
Ir C23 2.159(2)
Ir C24 2.184(2)
Ir C25 2.181(2)
N1 C1 1.360(3)
N1 C4 1.391(3)
N2 C1 1.298(3)
N2 C9 1.379(3)
N3 C9 1.371(3)
N3 C13 1.367(3)
N4 C4 1.281(3)
N4 C15 1.402(3)
N5 C15 1.342(3)
N5 C19 1.349(3)
C1 C2 1.474(3)
C2 C3 1.388(3)
C2 C5 1.386(3)
C3 C4 1.496(3)
C3 C8 1.388(3)
C5 H5 0.9500
C5 C6 1.389(4)
C6 H6 0.9500
C6 C7 1.388(4)
C7 H7 0.9500
C7 C8 1.392(3)
C8 H8 0.9500
C9 C10 1.402(3)
C10 H10 0.9500
C10 C11 1.366(3)
C11 H11 0.9500
C11 C12 1.389(3)
C12 H12 0.9500
C12 C13 1.389(3)
C13 C14 1.503(3)
C14 H14A 0.9800
C14 H14B 0.9800
C14 H14C 0.9800
C15 C16 1.390(3)
C16 H16 0.9500
C16 C17 1.385(3)
C17 H17 0.9500
C17 C18 1.387(4)
C18 H18 0.9500
C18 C19 1.381(4)
C19 C20 1.504(4)
C20 H20A 0.9800
C20 H20B 0.9800
C20 H20C 0.9800
C21 C22 1.443(3)
C21 C25 1.451(3)
C21 C26 1.492(3)
C22 C23 1.424(3)
C22 C27 1.492(3)
C23 C24 1.457(3)
C23 C28 1.491(3)
C24 C25 1.424(3)
C24 C29 1.497(3)
C25 C30 1.496(3)
C26 H26A 0.9800
C26 H26B 0.9800
C26 H26C 0.9800
C27 H27A 0.9800
C27 H27B 0.9800
C27 H27C 0.9800
C28 H28A 0.9800
C28 H28B 0.9800
C28 H28C 0.9800
C29 H29A 0.9800
C29 H29B 0.9800
C29 H29C 0.9800
C30 H30A 0.9800
C30 H30B 0.9800
C30 H30C 0.9800

loop_
_geom_torsion_atom_site_label_1
_geom_torsion_atom_site_label_2
_geom_torsion_atom_site_label_3
_geom_torsion_atom_site_label_4
_geom_torsion
Ir N1 C1 N2 -8.9(3)
Ir N1 C1 C2 172.85(14)
Ir N1 C4 N4 7.7(3)
Ir N1 C4 C3 -173.19(14)
Ir N3 C9 N2 33.2(3)
Ir N3 C9 C10 -151.89(17)
Ir N3 C13 C12 154.44(17)
Ir N3 C13 C14 -27.2(3)
Ir C21 C22 C23 -59.32(14)
Ir C21 C22 C27 123.1(2)
Ir C21 C25 C24 60.38(14)
Ir C21 C25 C30 -122.0(2)
Ir C22 C23 C24 -62.44(14)
Ir C22 C23 C28 121.7(2)
Ir C23 C24 C25 -60.89(14)
Ir C23 C24 C29 124.9(2)
Ir C24 C25 C21 -59.22(14)
Ir C24 C25 C30 123.3(2)
N1 C1 C2 C3 -0.5(2)
N1 C1 C2 C5 175.0(2)
N2 C1 C2 C3 -179.0(2)
N2 C1 C2 C5 -3.5(4)
N2 C9 C10 C11 169.4(2)
N3 C9 C10 C11 -6.1(3)
N4 C15 C16 C17 -177.7(2)
N5 C15 C16 C17 -2.5(4)
C1 N1 C4 N4 177.0(2)
C1 N1 C4 C3 -3.9(2)
C1 N2 C9 N3 0.7(3)
C1 N2 C9 C10 -174.6(2)
C1 C2 C3 C4 -1.8(2)
C1 C2 C3 C8 175.0(2)
C1 C2 C5 C6 -174.5(2)
C2 C3 C4 N1 3.5(2)
C2 C3 C4 N4 -177.5(2)
C2 C3 C8 C7 0.9(3)
C2 C5 C6 C7 0.0(4)
C3 C2 C5 C6 0.5(4)
C4 N1 C1 N2 -178.9(2)
C4 N1 C1 C2 2.8(2)
C4 N4 C15 N5 58.2(3)
C4 N4 C15 C16 -126.3(2)
C4 C3 C8 C7 176.6(2)
C5 C2 C3 C4 -177.7(2)
C5 C2 C3 C8 -0.9(4)
C5 C6 C7 C8 0.0(5)
C6 C7 C8 C3 -0.4(4)
C8 C3 C4 N1 -172.7(2)
C8 C3 C4 N4 6.3(4)
C9 N2 C1 N1 -15.7(4)
C9 N2 C1 C2 162.4(2)
C9 N3 C13 C12 -7.2(3)
C9 N3 C13 C14 171.2(2)
C9 C10 C11 C12 -1.4(3)
C10 C11 C12 C13 4.4(3)
C11 C12 C13 N3 -0.1(3)
C11 C12 C13 C14 -178.6(2)
C13 N3 C9 N2 -164.7(2)
C13 N3 C9 C10 10.2(3)
C15 N4 C4 N1 -166.8(2)
C15 N4 C4 C3 14.3(3)
C15 N5 C19 C18 -1.2(3)
C15 N5 C19 C20 178.4(2)
C15 C16 C17 C18 0.9(4)
C16 C17 C18 C19 0.4(4)
C17 C18 C19 N5 -0.3(4)
C17 C18 C19 C20 -179.8(3)
C19 N5 C15 N4 177.96(19)
C19 N5 C15 C16 2.6(3)
C21 C22 C23 Ir 58.90(14)
C21 C22 C23 C24 -3.5(2)
C21 C22 C23 C28 -179.4(2)
C22 C21 C25 Ir -63.32(14)
C22 C21 C25 C24 -2.9(2)
C22 C21 C25 C30 174.64(19)
C22 C23 C24 Ir 62.58(14)
C22 C23 C24 C25 1.7(2)
C22 C23 C24 C29 -172.5(2)
C23 C24 C25 Ir 60.02(14)
C23 C24 C25 C21 0.8(2)
C23 C24 C25 C30 -176.6(2)
C25 C21 C22 Ir 63.32(14)
C25 C21 C22 C23 4.0(2)
C25 C21 C22 C27 -173.6(2)
C26 C21 C22 Ir -126.1(2)
C26 C21 C22 C23 174.5(2)
C26 C21 C22 C27 -3.0(3)
C26 C21 C25 Ir 126.0(2)
C26 C21 C25 C24 -173.6(2)
C26 C21 C25 C30 3.9(3)
C27 C22 C23 Ir -123.6(2)
C27 C22 C23 C24 174.0(2)
C27 C22 C23 C28 -1.8(4)
C28 C23 C24 Ir -121.4(2)
C28 C23 C24 C25 177.7(2)
C28 C23 C24 C29 3.5(3)
C29 C24 C25 Ir -126.1(2)
C29 C24 C25 C21 174.7(2)
C29 C24 C25 C30 -2.8(4)
